data_7044988
loop_
_publ_author_name
'Dong, Junyang'
'Hu, Jianfeng'
'Baigude, Huricha'
'Zhang, Hao'

_publ_section_title
;
 A novel ferrocenyl-naphthalimide as a multichannel probe for the
 detection of Cu(ii) and Hg(ii) in aqueous media and living cells.
;
_journal_issue 2
_journal_name_full 'Dalton transactions (Cambridge, England : 2003)'
_journal_page_first 314
_journal_page_last 322
_journal_paper_doi 10.1039/c7dt03982d
_journal_volume 47
_journal_year 2018
_chemical_formula_sum 'C32 H33 Fe N3 O2 S2'
_chemical_formula_weight 611.58
_space_group_IT_number 14
_space_group_name_Hall '-P 2ybc'
_space_group_name_H-M_alt 'P 1 21/c 1'
_symmetry_cell_setting monoclinic
_symmetry_space_group_name_Hall '-P 2ybc'
_symmetry_space_group_name_H-M 'P 1 21/c 1'
_atom_sites_solution_hydrogens geom
_atom_sites_solution_primary direct
_atom_sites_solution_secondary difmap
_audit_creation_method SHELXL-97
_audit_update_record
;
2017-08-23 deposited with the CCDC.
2017-12-07 downloaded from the CCDC.
;
_cell_angle_alpha 90.00
_cell_angle_beta 110.093(2)
_cell_angle_gamma 90.00
_cell_formula_units_Z 4
_cell_length_a 14.9241(19)
_cell_length_b 15.1194(19)
_cell_length_c 13.5614(17)
_cell_measurement_reflns_used 5674
_cell_measurement_temperature 296(2)
_cell_measurement_theta_max 28.14
_cell_measurement_theta_min 2.84
_cell_volume 2873.8(6)
_computing_structure_refinement 'SHELXL-97 (Sheldrick, 2008)'
_computing_structure_solution 'SHELXS-97 (Sheldrick, 2008)'
_diffrn_ambient_temperature 296(2)
_diffrn_measured_fraction_theta_full 0.996
_diffrn_measured_fraction_theta_max 0.996
_diffrn_measurement_device_type 'Bruker APEX-II CCD'
_diffrn_measurement_method '\f and \w scans'
_diffrn_radiation_monochromator graphite
_diffrn_radiation_source 'fine-focus sealed tube'
_diffrn_radiation_type MoK\a
_diffrn_radiation_wavelength 0.71073
_diffrn_reflns_av_R_equivalents 0.0348
_diffrn_reflns_av_sigmaI/netI 0.0446
_diffrn_reflns_limit_h_max 10
_diffrn_reflns_limit_h_min -19
_diffrn_reflns_limit_k_max 20
_diffrn_reflns_limit_k_min -20
_diffrn_reflns_limit_l_max 18
_diffrn_reflns_limit_l_min -17
_diffrn_reflns_number 20377
_diffrn_reflns_theta_full 28.30
_diffrn_reflns_theta_max 28.30
_diffrn_reflns_theta_min 1.45
_exptl_absorpt_coefficient_mu 0.705
_exptl_crystal_colour yellow
_exptl_crystal_density_diffrn 1.414
_exptl_crystal_density_method 'not measured'
_exptl_crystal_description block
_exptl_crystal_F_000 1280
_exptl_crystal_size_max 0.2
_exptl_crystal_size_mid 0.2
_exptl_crystal_size_min 0.2
_refine_diff_density_max 1.001
_refine_diff_density_min -0.523
_refine_diff_density_rms 0.069
_refine_ls_extinction_method none
_refine_ls_goodness_of_fit_ref 1.027
_refine_ls_hydrogen_treatment mixed
_refine_ls_matrix_type full
_refine_ls_number_parameters 362
_refine_ls_number_reflns 7094
_refine_ls_number_restraints 0
_refine_ls_restrained_S_all 1.027
_refine_ls_R_factor_all 0.1145
_refine_ls_R_factor_gt 0.0674
_refine_ls_shift/su_max 0.000
_refine_ls_shift/su_mean 0.000
_refine_ls_structure_factor_coef Fsqd
_refine_ls_weighting_details 'calc w=1/[\s^2^(Fo^2^)+(0.0833P)^2^+3.1808P] where P=(Fo^2^+2Fc^2^)/3'
_refine_ls_weighting_scheme calc
_refine_ls_wR_factor_gt 0.1622
_refine_ls_wR_factor_ref 0.1928
_reflns_number_gt 4545
_reflns_number_total 7094
_reflns_threshold_expression >2sigma(I)
_cod_data_source_file c7dt03982d2.cif
_cod_data_source_block dongjy161221
_cod_depositor_comments
;
The following automatic conversions were performed:

'_symmetry_cell_setting' value 'Monoclinic' changed to 'monoclinic'
according to
/home/data/users/saulius/crontab/automatic-downloads/rss-feeds/RSC/lib/dictionaries/cif_core.dic
dictionary named 'cif_core.dic' version 2.4.2 from 2011-04-26.

Automatic conversion script
Id: cif_fix_values 4973 2017-02-22 13:04:09Z antanas 

 Adding full bibliography for 7044988.cif.
;
_cod_original_sg_symbol_H-M 'P2(1)/c  '
_cod_database_code 7044988

loop_
_symmetry_equiv_pos_as_xyz
'x, y, z'
'-x, y+1/2, -z+1/2'
'-x, -y, -z'
'x, -y-1/2, z-1/2'

loop_
_atom_site_label
_atom_site_type_symbol
_atom_site_fract_x
_atom_site_fract_y
_atom_site_fract_z
_atom_site_U_iso_or_equiv
_atom_site_adp_type
_atom_site_occupancy
_atom_site_symmetry_multiplicity
_atom_site_calc_flag
_atom_site_refinement_flags
Fe1 Fe 0.39988(4) 0.33303(4) 0.90852(4) 0.04880(19) Uani 1 1 d .
S1 S 0.15066(7) 0.34705(8) 0.58838(7) 0.0595(3) Uani 1 1 d .
S2 S -0.02761(8) 0.31710(8) 0.63933(8) 0.0627(3) Uani 1 1 d .
O1 O -0.3230(2) 0.3212(2) -0.2500(2) 0.0762(9) Uani 1 1 d .
O2 O -0.1785(2) 0.5801(2) -0.2741(2) 0.0780(9) Uani 1 1 d .
N1 N -0.0224(2) 0.3688(3) 0.4560(3) 0.0655(10) Uani 1 1 d .
C18 C -0.2429(3) 0.3949(2) -0.0901(3) 0.0490(9) Uani 1 1 d .
N3 N -0.2457(3) 0.4475(2) -0.2612(3) 0.0620(9) Uani 1 1 d .
C1 C 0.4809(4) 0.3715(5) 1.0553(3) 0.0868(16) Uani 1 1 d .
H5 H 0.5340 0.4083 1.0718 0.104 Uiso 1 1 calc R
C2 C 0.4817(4) 0.2808(4) 1.0486(3) 0.0862(17) Uani 1 1 d .
H4 H 0.5353 0.2453 1.0607 0.103 Uiso 1 1 calc R
C3 C 0.3865(5) 0.2512(4) 1.0203(4) 0.0950(19) Uani 1 1 d .
H1 H 0.3659 0.1928 1.0093 0.114 Uiso 1 1 calc R
C4 C 0.3281(4) 0.3263(4) 1.0115(4) 0.0786(15) Uani 1 1 d .
H2 H 0.2622 0.3266 0.9944 0.094 Uiso 1 1 calc R
C5 C 0.3869(4) 0.3988(4) 1.0330(3) 0.0826(15) Uani 1 1 d .
H3 H 0.3671 0.4571 1.0327 0.099 Uiso 1 1 calc R
C6 C 0.4501(4) 0.3955(4) 0.8058(3) 0.0783(15) Uani 1 1 d .
H31 H 0.4995 0.4366 0.8234 0.094 Uiso 1 1 calc R
C7 C 0.4599(3) 0.3052(4) 0.7971(3) 0.0729(14) Uani 1 1 d .
H30 H 0.5170 0.2753 0.8080 0.088 Uiso 1 1 calc R
C8 C 0.3698(3) 0.2667(3) 0.7693(3) 0.0600(11) Uani 1 1 d .
H6 H 0.3562 0.2067 0.7579 0.072 Uiso 1 1 calc R
C9 C 0.3024(3) 0.3348(3) 0.7614(3) 0.0496(9) Uani 1 1 d .
C10 C 0.3522(3) 0.4153(3) 0.7834(3) 0.0666(12) Uani 1 1 d .
H7 H 0.3260 0.4711 0.7833 0.080 Uiso 1 1 calc R
C11 C 0.1964(3) 0.3225(3) 0.7284(3) 0.0601(11) Uani 1 1 d .
H28 H 0.1693 0.3626 0.7665 0.072 Uiso 1 1 calc R
H29 H 0.1810 0.2623 0.7414 0.072 Uiso 1 1 calc R
C12 C 0.0249(3) 0.3449(2) 0.5547(3) 0.0488(9) Uani 1 1 d .
C13 C 0.0235(3) 0.4126(4) 0.3877(3) 0.0813(15) Uani 1 1 d .
H13A H 0.0219 0.4762 0.3965 0.098 Uiso 1 1 calc R
H13B H 0.0898 0.3945 0.4091 0.098 Uiso 1 1 calc R
C14 C -0.0227(3) 0.3911(4) 0.2804(3) 0.0710(13) Uani 1 1 d .
H14A H -0.0106 0.3293 0.2703 0.085 Uiso 1 1 calc R
H14B H 0.0058 0.4259 0.2388 0.085 Uiso 1 1 calc R
N2 N -0.1256(2) 0.4059(2) 0.2405(2) 0.0528(8) Uani 1 1 d .
C15 C -0.1694(3) 0.4039(3) 0.1309(3) 0.0490(9) Uani 1 1 d .
C16 C -0.1421(2) 0.4706(2) 0.0701(3) 0.0454(8) Uani 1 1 d .
C17 C -0.1795(2) 0.4641(2) -0.0411(3) 0.0443(8) Uani 1 1 d .
C19 C -0.2731(3) 0.3380(3) -0.0294(3) 0.0580(10) Uani 1 1 d .
H8 H -0.3184 0.2951 -0.0618 0.070 Uiso 1 1 calc R
C20 C -0.2376(3) 0.3428(3) 0.0798(3) 0.0605(11) Uani 1 1 d .
H9 H -0.2605 0.3039 0.1187 0.073 Uiso 1 1 calc R
C21 C -0.2748(3) 0.3837(3) -0.2044(3) 0.0573(10) Uani 1 1 d .
C22 C -0.1929(3) 0.5232(3) -0.2173(3) 0.0572(10) Uani 1 1 d .
C23 C -0.1549(3) 0.5290(2) -0.1022(3) 0.0485(8) Uani 1 1 d .
C24 C -0.0952(3) 0.5982(3) -0.0558(3) 0.0568(10) Uani 1 1 d .
H12 H -0.0785 0.6398 -0.0969 0.068 Uiso 1 1 calc R
C25 C -0.0600(3) 0.6053(3) 0.0534(3) 0.0597(10) Uani 1 1 d .
H10 H -0.0205 0.6524 0.0850 0.072 Uiso 1 1 calc R
C26 C -0.0831(3) 0.5436(3) 0.1144(3) 0.0536(9) Uani 1 1 d .
H11 H -0.0592 0.5500 0.1870 0.064 Uiso 1 1 calc R
C27 C -0.2709(4) 0.4357(4) -0.3772(3) 0.0754(13) Uani 1 1 d .
H21 H -0.2187 0.4562 -0.3985 0.090 Uiso 1 1 calc R
H13 H -0.2812 0.3734 -0.3949 0.090 Uiso 1 1 calc R
C28 C -0.3591(4) 0.4867(4) -0.4341(4) 0.0882(16) Uani 1 1 d .
H14 H -0.3531 0.5465 -0.4065 0.106 Uiso 1 1 calc R
H15 H -0.4135 0.4592 -0.4226 0.106 Uiso 1 1 calc R
C29 C -0.3762(5) 0.4898(4) -0.5531(4) 0.0987(18) Uani 1 1 d .
H16 H -0.4246 0.5339 -0.5854 0.118 Uiso 1 1 calc R
H17 H -0.3177 0.5086 -0.5631 0.118 Uiso 1 1 calc R
C30 C -0.4056(6) 0.4069(4) -0.6059(5) 0.107(2) Uani 1 1 d .
H20 H -0.3555 0.3642 -0.5792 0.160 Uiso 1 1 calc R
H18 H -0.4191 0.4147 -0.6799 0.160 Uiso 1 1 calc R
H19 H -0.4619 0.3864 -0.5940 0.160 Uiso 1 1 calc R
C31 C -0.1685(3) 0.3526(3) 0.3038(3) 0.0685(12) Uani 1 1 d .
H31A H -0.1568 0.2904 0.2959 0.082 Uiso 1 1 calc R
H31B H -0.2369 0.3620 0.2791 0.082 Uiso 1 1 calc R
C32 C -0.1273(3) 0.3776(4) 0.4156(3) 0.0775(15) Uani 1 1 d .
H32A H -0.1444 0.4384 0.4241 0.093 Uiso 1 1 calc R
H32B H -0.1542 0.3402 0.4565 0.093 Uiso 1 1 calc R

loop_
_atom_site_aniso_label
_atom_site_aniso_U_11
_atom_site_aniso_U_22
_atom_site_aniso_U_33
_atom_site_aniso_U_23
_atom_site_aniso_U_13
_atom_site_aniso_U_12
Fe1 0.0451(3) 0.0616(4) 0.0323(3) 0.0029(2) 0.0038(2) 0.0076(2)
S1 0.0397(5) 0.0893(8) 0.0410(5) 0.0130(5) 0.0031(4) 0.0028(5)
S2 0.0520(6) 0.0819(8) 0.0512(5) 0.0172(5) 0.0136(4) -0.0033(5)
O1 0.076(2) 0.075(2) 0.0632(18) -0.0129(15) 0.0060(16) -0.0192(17)
O2 0.077(2) 0.101(3) 0.0585(18) 0.0099(17) 0.0261(16) -0.0190(18)
N1 0.0366(18) 0.104(3) 0.0483(18) 0.0236(18) 0.0051(14) -0.0053(18)
C18 0.0369(19) 0.050(2) 0.052(2) 0.0017(16) 0.0050(15) 0.0038(16)
N3 0.061(2) 0.073(2) 0.0485(18) -0.0024(16) 0.0141(16) -0.0037(18)
C1 0.068(3) 0.133(5) 0.043(2) -0.018(3) -0.002(2) 0.009(3)
C2 0.089(4) 0.121(5) 0.040(2) 0.021(3) 0.012(2) 0.049(4)
C3 0.158(6) 0.083(4) 0.047(2) 0.015(2) 0.039(3) -0.010(4)
C4 0.068(3) 0.119(5) 0.049(2) 0.009(3) 0.021(2) 0.010(3)
C5 0.085(4) 0.104(4) 0.053(3) -0.018(3) 0.017(2) 0.022(3)
C6 0.063(3) 0.109(4) 0.053(2) 0.015(3) 0.008(2) -0.021(3)
C7 0.049(3) 0.124(4) 0.041(2) 0.003(2) 0.0098(18) 0.017(3)
C8 0.061(3) 0.077(3) 0.0361(18) -0.0051(18) 0.0089(17) 0.012(2)
C9 0.045(2) 0.066(2) 0.0316(16) 0.0057(15) 0.0046(14) 0.0047(18)
C10 0.066(3) 0.066(3) 0.053(2) 0.018(2) 0.001(2) 0.002(2)
C11 0.045(2) 0.090(3) 0.0370(18) 0.0062(18) 0.0039(15) 0.003(2)
C12 0.044(2) 0.049(2) 0.0463(19) 0.0064(15) 0.0063(15) -0.0016(16)
C13 0.047(3) 0.136(5) 0.055(2) 0.023(3) 0.0099(19) -0.011(3)
C14 0.042(2) 0.116(4) 0.050(2) 0.012(2) 0.0090(17) 0.004(2)
N2 0.0375(17) 0.071(2) 0.0446(16) 0.0090(14) 0.0072(13) 0.0005(15)
C15 0.0366(19) 0.058(2) 0.0467(19) 0.0054(16) 0.0069(15) 0.0090(16)
C16 0.0357(19) 0.048(2) 0.0487(19) 0.0006(15) 0.0096(15) 0.0047(15)
C17 0.0333(18) 0.048(2) 0.0496(19) 0.0023(15) 0.0119(14) 0.0082(15)
C19 0.047(2) 0.056(2) 0.057(2) 0.0048(18) -0.0006(17) -0.0085(18)
C20 0.047(2) 0.064(3) 0.060(2) 0.0119(19) 0.0053(18) -0.0047(19)
C21 0.043(2) 0.065(3) 0.055(2) -0.0024(19) 0.0049(17) 0.0031(19)
C22 0.046(2) 0.074(3) 0.052(2) 0.001(2) 0.0167(17) -0.0020(19)
C23 0.039(2) 0.053(2) 0.053(2) -0.0012(16) 0.0149(16) 0.0035(16)
C24 0.057(3) 0.057(2) 0.060(2) 0.0003(18) 0.0257(19) -0.0015(19)
C25 0.055(3) 0.055(2) 0.066(3) -0.0092(19) 0.017(2) -0.0096(19)
C26 0.050(2) 0.058(2) 0.050(2) -0.0052(17) 0.0129(17) 0.0040(18)
C27 0.065(3) 0.095(4) 0.062(3) -0.005(2) 0.018(2) 0.001(3)
C28 0.066(3) 0.121(5) 0.078(3) 0.013(3) 0.026(3) 0.009(3)
C29 0.100(4) 0.116(5) 0.070(3) 0.017(3) 0.017(3) -0.007(4)
C30 0.153(6) 0.082(4) 0.094(4) -0.006(3) 0.053(4) -0.011(4)
C31 0.041(2) 0.100(3) 0.057(2) 0.022(2) 0.0071(18) -0.007(2)
C32 0.040(2) 0.130(4) 0.056(2) 0.027(3) 0.0079(18) -0.001(3)

loop_
_atom_type_symbol
_atom_type_description
_atom_type_scat_dispersion_real
_atom_type_scat_dispersion_imag
_atom_type_scat_source
C C 0.0033 0.0016 'International Tables Vol C Tables 4.2.6.8 and 6.1.1.4'
H H 0.0000 0.0000 'International Tables Vol C Tables 4.2.6.8 and 6.1.1.4'
N N 0.0061 0.0033 'International Tables Vol C Tables 4.2.6.8 and 6.1.1.4'
O O 0.0106 0.0060 'International Tables Vol C Tables 4.2.6.8 and 6.1.1.4'
S S 0.1246 0.1234 'International Tables Vol C Tables 4.2.6.8 and 6.1.1.4'
Fe Fe 0.3463 0.8444 'International Tables Vol C Tables 4.2.6.8 and 6.1.1.4'

loop_
_geom_angle_atom_site_label_1
_geom_angle_atom_site_label_2
_geom_angle_atom_site_label_3
_geom_angle
C3 Fe1 C5 67.2(2)
C3 Fe1 C10 155.3(3)
C5 Fe1 C10 106.9(2)
C3 Fe1 C9 121.6(2)
C5 Fe1 C9 124.93(19)
C10 Fe1 C9 40.55(16)
C3 Fe1 C1 67.6(2)
C5 Fe1 C1 40.2(2)
C10 Fe1 C1 124.5(2)
C9 Fe1 C1 161.4(2)
C3 Fe1 C6 163.0(3)
C5 Fe1 C6 120.5(3)
C10 Fe1 C6 40.9(2)
C9 Fe1 C6 68.10(17)
C1 Fe1 C6 107.7(2)
C3 Fe1 C2 40.8(2)
C5 Fe1 C2 67.1(2)
C10 Fe1 C2 161.3(3)
C9 Fe1 C2 157.4(2)
C1 Fe1 C2 39.6(2)
C6 Fe1 C2 125.3(2)
C3 Fe1 C4 40.8(2)
C5 Fe1 C4 39.5(2)
C10 Fe1 C4 119.3(2)
C9 Fe1 C4 107.91(19)
C1 Fe1 C4 67.5(2)
C6 Fe1 C4 154.3(2)
C2 Fe1 C4 68.1(2)
C3 Fe1 C8 110.2(2)
C5 Fe1 C8 162.9(2)
C10 Fe1 C8 68.00(19)
C9 Fe1 C8 40.73(16)
C1 Fe1 C8 156.1(2)
C6 Fe1 C8 67.1(2)
C2 Fe1 C8 122.9(2)
C4 Fe1 C8 127.5(2)
C3 Fe1 C7 127.5(2)
C5 Fe1 C7 155.1(2)
C10 Fe1 C7 67.9(2)
C9 Fe1 C7 67.94(16)
C1 Fe1 C7 121.2(2)
C6 Fe1 C7 39.7(2)
C2 Fe1 C7 109.6(2)
C4 Fe1 C7 164.5(2)
C8 Fe1 C7 39.82(18)
C12 S1 C11 104.45(19)
C12 N1 C32 121.8(3)
C12 N1 C13 123.4(3)
C32 N1 C13 112.7(3)
C19 C18 C17 119.2(3)
C19 C18 C21 120.6(4)
C17 C18 C21 120.2(4)
C21 N3 C22 124.6(3)
C21 N3 C27 119.0(4)
C22 N3 C27 116.5(4)
C2 C1 C5 108.2(6)
C2 C1 Fe1 70.4(3)
C5 C1 Fe1 69.8(3)
C2 C1 H5 125.9
C5 C1 H5 125.9
Fe1 C1 H5 125.4
C1 C2 C3 107.7(5)
C1 C2 Fe1 70.0(3)
C3 C2 Fe1 69.1(3)
C1 C2 H4 126.2
C3 C2 H4 126.2
Fe1 C2 H4 126.3
C4 C3 C2 107.6(5)
C4 C3 Fe1 70.2(3)
C2 C3 Fe1 70.1(3)
C4 C3 H1 126.2
C2 C3 H1 126.2
Fe1 C3 H1 125.1
C5 C4 C3 107.1(5)
C5 C4 Fe1 69.9(3)
C3 C4 Fe1 69.1(3)
C5 C4 H2 126.5
C3 C4 H2 126.5
Fe1 C4 H2 126.1
C4 C5 C1 109.4(5)
C4 C5 Fe1 70.6(3)
C1 C5 Fe1 70.0(3)
C4 C5 H3 125.3
C1 C5 H3 125.3
Fe1 C5 H3 125.7
C7 C6 C10 108.8(4)
C7 C6 Fe1 70.9(3)
C10 C6 Fe1 69.4(3)
C7 C6 H31 125.6
C10 C6 H31 125.6
Fe1 C6 H31 125.6
C6 C7 C8 108.3(4)
C6 C7 Fe1 69.4(3)
C8 C7 Fe1 70.1(2)
C6 C7 H30 125.8
C8 C7 H30 125.8
Fe1 C7 H30 126.3
C7 C8 C9 108.1(4)
C7 C8 Fe1 70.1(2)
C9 C8 Fe1 68.8(2)
C7 C8 H6 125.9
C9 C8 H6 125.9
Fe1 C8 H6 126.6
C10 C9 C8 107.6(4)
C10 C9 C11 126.8(4)
C8 C9 C11 125.5(4)
C10 C9 Fe1 69.7(2)
C8 C9 Fe1 70.4(2)
C11 C9 Fe1 128.2(3)
C9 C10 C6 107.1(4)
C9 C10 Fe1 69.7(2)
C6 C10 Fe1 69.6(2)
C9 C10 H7 126.4
C6 C10 H7 126.4
Fe1 C10 H7 125.8
C9 C11 S1 105.4(3)
C9 C11 H28 110.7
S1 C11 H28 110.7
C9 C11 H29 110.7
S1 C11 H29 110.7
H28 C11 H29 108.8
N1 C12 S2 123.6(3)
N1 C12 S1 113.8(3)
S2 C12 S1 122.6(2)
C14 C13 N1 111.9(4)
C14 C13 H13A 109.2
N1 C13 H13A 109.2
C14 C13 H13B 109.2
N1 C13 H13B 109.2
H13A C13 H13B 107.9
C13 C14 N2 115.1(4)
C13 C14 H14A 108.5
N2 C14 H14A 108.5
C13 C14 H14B 108.5
N2 C14 H14B 108.5
H14A C14 H14B 107.5
C15 N2 C14 115.9(3)
C15 N2 C31 117.9(3)
C14 N2 C31 108.2(3)
C20 C15 N2 122.9(4)
C20 C15 C16 119.1(3)
N2 C15 C16 117.9(3)
C26 C16 C17 117.8(3)
C26 C16 C15 124.0(3)
C17 C16 C15 118.2(3)
C23 C17 C18 120.3(3)
C23 C17 C16 119.3(3)
C18 C17 C16 120.4(3)
C18 C19 C20 121.5(4)
C18 C19 H8 119.2
C20 C19 H8 119.2
C15 C20 C19 121.1(4)
C15 C20 H9 119.4
C19 C20 H9 119.4
O1 C21 N3 119.9(4)
O1 C21 C18 123.0(4)
N3 C21 C18 117.1(4)
O2 C22 N3 120.1(4)
O2 C22 C23 122.8(4)
N3 C22 C23 117.1(4)
C24 C23 C17 121.1(3)
C24 C23 C22 118.9(4)
C17 C23 C22 120.0(3)
C23 C24 C25 119.4(4)
C23 C24 H12 120.3
C25 C24 H12 120.3
C26 C25 C24 120.6(4)
C26 C25 H10 119.7
C24 C25 H10 119.7
C25 C26 C16 121.7(4)
C25 C26 H11 119.1
C16 C26 H11 119.1
C28 C27 N3 109.8(4)
C28 C27 H21 109.7
N3 C27 H21 109.7
C28 C27 H13 109.7
N3 C27 H13 109.7
H21 C27 H13 108.2
C27 C28 C29 110.7(5)
C27 C28 H14 109.5
C29 C28 H14 109.5
C27 C28 H15 109.5
C29 C28 H15 109.5
H14 C28 H15 108.1
C30 C29 C28 114.0(5)
C30 C29 H16 108.7
C28 C29 H16 108.7
C30 C29 H17 108.7
C28 C29 H17 108.7
H16 C29 H17 107.6
C29 C30 H20 109.5
C29 C30 H18 109.5
H20 C30 H18 109.5
C29 C30 H19 109.5
H20 C30 H19 109.5
H18 C30 H19 109.5
N2 C31 C32 110.4(4)
N2 C31 H31A 109.6
C32 C31 H31A 109.6
N2 C31 H31B 109.6
C32 C31 H31B 109.6
H31A C31 H31B 108.1
N1 C32 C31 111.8(4)
N1 C32 H32A 109.3
C31 C32 H32A 109.3
N1 C32 H32B 109.3
C31 C32 H32B 109.3
H32A C32 H32B 107.9

loop_
_geom_bond_atom_site_label_1
_geom_bond_atom_site_label_2
_geom_bond_distance
Fe1 C3 2.019(5)
Fe1 C5 2.025(5)
Fe1 C10 2.026(4)
Fe1 C9 2.026(3)
Fe1 C1 2.027(4)
Fe1 C6 2.028(5)
Fe1 C2 2.033(4)
Fe1 C4 2.033(5)
Fe1 C8 2.047(4)
Fe1 C7 2.048(4)
S1 C12 1.773(4)
S1 C11 1.822(4)
S2 C12 1.651(4)
O1 C21 1.220(5)
O2 C22 1.223(5)
N1 C12 1.330(4)
N1 C32 1.476(5)
N1 C13 1.484(5)
C18 C19 1.370(5)
C18 C17 1.415(5)
C18 C21 1.466(5)
N3 C21 1.393(5)
N3 C22 1.401(5)
N3 C27 1.498(5)
C1 C2 1.375(8)
C1 C5 1.393(7)
C1 H5 0.9300
C2 C3 1.411(8)
C2 H4 0.9300
C3 C4 1.411(8)
C3 H1 0.9300
C4 C5 1.371(8)
C4 H2 0.9300
C5 H3 0.9300
C6 C7 1.383(7)
C6 C10 1.417(7)
C6 H31 0.9300
C7 C8 1.394(6)
C7 H30 0.9300
C8 C9 1.418(6)
C8 H6 0.9300
C9 C10 1.404(6)
C9 C11 1.500(5)
C10 H7 0.9300
C11 H28 0.9700
C11 H29 0.9700
C13 C14 1.417(6)
C13 H13A 0.9700
C13 H13B 0.9700
C14 N2 1.460(5)
C14 H14A 0.9700
C14 H14B 0.9700
N2 C15 1.404(4)
N2 C31 1.474(5)
C15 C20 1.373(5)
C15 C16 1.446(5)
C16 C26 1.412(5)
C16 C17 1.420(5)
C17 C23 1.411(5)
C19 C20 1.392(6)
C19 H8 0.9300
C20 H9 0.9300
C22 C23 1.468(5)
C23 C24 1.379(5)
C24 C25 1.395(6)
C24 H12 0.9300
C25 C26 1.366(6)
C25 H10 0.9300
C26 H11 0.9300
C27 C28 1.493(7)
C27 H21 0.9700
C27 H13 0.9700
C28 C29 1.546(7)
C28 H14 0.9700
C28 H15 0.9700
C29 C30 1.436(8)
C29 H16 0.9700
C29 H17 0.9700
C30 H20 0.9600
C30 H18 0.9600
C30 H19 0.9600
C31 C32 1.477(6)
C31 H31A 0.9700
C31 H31B 0.9700
C32 H32A 0.9700
C32 H32B 0.9700

loop_
_geom_torsion_atom_site_label_1
_geom_torsion_atom_site_label_2
_geom_torsion_atom_site_label_3
_geom_torsion_atom_site_label_4
_geom_torsion
C3 Fe1 C1 C2 38.2(4)
C5 Fe1 C1 C2 118.9(5)
C10 Fe1 C1 C2 -166.5(3)
C9 Fe1 C1 C2 161.7(6)
C6 Fe1 C1 C2 -124.5(4)
C4 Fe1 C1 C2 82.4(4)
C8 Fe1 C1 C2 -51.3(7)
C7 Fe1 C1 C2 -83.2(4)
C3 Fe1 C1 C5 -80.8(4)
C10 Fe1 C1 C5 74.6(4)
C9 Fe1 C1 C5 42.8(9)
C6 Fe1 C1 C5 116.6(4)
C2 Fe1 C1 C5 -118.9(5)
C4 Fe1 C1 C5 -36.5(4)
C8 Fe1 C1 C5 -170.2(5)
C7 Fe1 C1 C5 157.9(4)
C5 C1 C2 C3 0.8(5)
Fe1 C1 C2 C3 -59.0(3)
C5 C1 C2 Fe1 59.8(3)
C3 Fe1 C2 C1 -119.0(5)
C5 Fe1 C2 C1 -37.8(4)
C10 Fe1 C2 C1 36.7(8)
C9 Fe1 C2 C1 -164.8(4)
C6 Fe1 C2 C1 74.2(4)
C4 Fe1 C2 C1 -80.7(4)
C8 Fe1 C2 C1 157.9(3)
C7 Fe1 C2 C1 115.7(4)
C5 Fe1 C2 C3 81.2(4)
C10 Fe1 C2 C3 155.8(6)
C9 Fe1 C2 C3 -45.8(6)
C1 Fe1 C2 C3 119.0(5)
C6 Fe1 C2 C3 -166.7(4)
C4 Fe1 C2 C3 38.3(3)
C8 Fe1 C2 C3 -83.1(4)
C7 Fe1 C2 C3 -125.3(4)
C1 C2 C3 C4 -0.9(5)
Fe1 C2 C3 C4 -60.5(3)
C1 C2 C3 Fe1 59.6(3)
C5 Fe1 C3 C4 37.4(3)
C10 Fe1 C3 C4 -43.5(7)
C9 Fe1 C3 C4 -80.7(4)
C1 Fe1 C3 C4 81.1(3)
C6 Fe1 C3 C4 158.1(7)
C2 Fe1 C3 C4 118.1(5)
C8 Fe1 C3 C4 -124.5(3)
C7 Fe1 C3 C4 -165.9(3)
C5 Fe1 C3 C2 -80.8(4)
C10 Fe1 C3 C2 -161.6(5)
C9 Fe1 C3 C2 161.1(3)
C1 Fe1 C3 C2 -37.1(3)
C6 Fe1 C3 C2 39.9(9)
C4 Fe1 C3 C2 -118.1(5)
C8 Fe1 C3 C2 117.4(3)
C7 Fe1 C3 C2 75.9(4)
C2 C3 C4 C5 0.6(5)
Fe1 C3 C4 C5 -59.8(3)
C2 C3 C4 Fe1 60.5(3)
C3 Fe1 C4 C5 118.4(5)
C10 Fe1 C4 C5 -80.9(3)
C9 Fe1 C4 C5 -123.6(3)
C1 Fe1 C4 C5 37.1(3)
C6 Fe1 C4 C5 -47.1(6)
C2 Fe1 C4 C5 80.0(4)
C8 Fe1 C4 C5 -164.5(3)
C7 Fe1 C4 C5 164.5(6)
C5 Fe1 C4 C3 -118.4(5)
C10 Fe1 C4 C3 160.7(3)
C9 Fe1 C4 C3 118.0(3)
C1 Fe1 C4 C3 -81.2(4)
C6 Fe1 C4 C3 -165.4(4)
C2 Fe1 C4 C3 -38.4(3)
C8 Fe1 C4 C3 77.1(4)
C7 Fe1 C4 C3 46.2(8)
C3 C4 C5 C1 -0.1(5)
Fe1 C4 C5 C1 -59.4(3)
C3 C4 C5 Fe1 59.3(3)
C2 C1 C5 C4 -0.5(6)
Fe1 C1 C5 C4 59.8(3)
C2 C1 C5 Fe1 -60.2(3)
C3 Fe1 C5 C4 -38.5(3)
C10 Fe1 C5 C4 115.9(3)
C9 Fe1 C5 C4 75.1(4)
C1 Fe1 C5 C4 -120.3(5)
C6 Fe1 C5 C4 158.4(3)
C2 Fe1 C5 C4 -83.0(4)
C8 Fe1 C5 C4 46.1(9)
C7 Fe1 C5 C4 -170.3(4)
C3 Fe1 C5 C1 81.7(4)
C10 Fe1 C5 C1 -123.8(4)
C9 Fe1 C5 C1 -164.7(3)
C6 Fe1 C5 C1 -81.4(4)
C2 Fe1 C5 C1 37.3(4)
C4 Fe1 C5 C1 120.3(5)
C8 Fe1 C5 C1 166.4(6)
C7 Fe1 C5 C1 -50.0(7)
C3 Fe1 C6 C7 46.9(8)
C5 Fe1 C6 C7 159.9(3)
C10 Fe1 C6 C7 -119.6(4)
C9 Fe1 C6 C7 -81.4(3)
C1 Fe1 C6 C7 117.9(3)
C2 Fe1 C6 C7 77.8(4)
C4 Fe1 C6 C7 -167.3(4)
C8 Fe1 C6 C7 -37.2(3)
C3 Fe1 C6 C10 166.5(7)
C5 Fe1 C6 C10 -80.5(3)
C9 Fe1 C6 C10 38.1(3)
C1 Fe1 C6 C10 -122.6(3)
C2 Fe1 C6 C10 -162.6(3)
C4 Fe1 C6 C10 -47.8(6)
C8 Fe1 C6 C10 82.4(3)
C7 Fe1 C6 C10 119.6(4)
C10 C6 C7 C8 0.1(5)
Fe1 C6 C7 C8 59.5(3)
C10 C6 C7 Fe1 -59.4(3)
C3 Fe1 C7 C6 -164.4(3)
C5 Fe1 C7 C6 -44.6(6)
C10 Fe1 C7 C6 37.9(3)
C9 Fe1 C7 C6 81.8(3)
C1 Fe1 C7 C6 -80.0(4)
C2 Fe1 C7 C6 -122.2(3)
C4 Fe1 C7 C6 159.1(6)
C8 Fe1 C7 C6 119.6(4)
C3 Fe1 C7 C8 76.0(4)
C5 Fe1 C7 C8 -164.2(4)
C10 Fe1 C7 C8 -81.6(3)
C9 Fe1 C7 C8 -37.7(3)
C1 Fe1 C7 C8 160.4(3)
C6 Fe1 C7 C8 -119.6(4)
C2 Fe1 C7 C8 118.2(3)
C4 Fe1 C7 C8 39.6(8)
C6 C7 C8 C9 -0.5(5)
Fe1 C7 C8 C9 58.5(3)
C6 C7 C8 Fe1 -59.0(3)
C3 Fe1 C8 C7 -124.9(3)
C5 Fe1 C8 C7 157.1(7)
C10 Fe1 C8 C7 81.5(3)
C9 Fe1 C8 C7 119.6(4)
C1 Fe1 C8 C7 -44.9(7)
C6 Fe1 C8 C7 37.1(3)
C2 Fe1 C8 C7 -81.2(4)
C4 Fe1 C8 C7 -167.6(3)
C3 Fe1 C8 C9 115.4(3)
C5 Fe1 C8 C9 37.5(8)
C10 Fe1 C8 C9 -38.1(3)
C1 Fe1 C8 C9 -164.6(5)
C6 Fe1 C8 C9 -82.6(3)
C2 Fe1 C8 C9 159.1(3)
C4 Fe1 C8 C9 72.8(3)
C7 Fe1 C8 C9 -119.6(4)
C7 C8 C9 C10 0.7(4)
Fe1 C8 C9 C10 60.0(3)
C7 C8 C9 C11 177.1(3)
Fe1 C8 C9 C11 -123.6(4)
C7 C8 C9 Fe1 -59.3(3)
C3 Fe1 C9 C10 157.1(3)
C5 Fe1 C9 C10 74.3(4)
C1 Fe1 C9 C10 41.9(7)
C6 Fe1 C9 C10 -38.5(3)
C2 Fe1 C9 C10 -169.5(5)
C4 Fe1 C9 C10 114.5(3)
C8 Fe1 C9 C10 -118.3(4)
C7 Fe1 C9 C10 -81.4(3)
C3 Fe1 C9 C8 -84.6(3)
C5 Fe1 C9 C8 -167.4(3)
C10 Fe1 C9 C8 118.3(4)
C1 Fe1 C9 C8 160.3(6)
C6 Fe1 C9 C8 79.8(3)
C2 Fe1 C9 C8 -51.2(6)
C4 Fe1 C9 C8 -127.2(3)
C7 Fe1 C9 C8 36.9(3)
C3 Fe1 C9 C11 35.7(5)
C5 Fe1 C9 C11 -47.1(5)
C10 Fe1 C9 C11 -121.4(5)
C1 Fe1 C9 C11 -79.5(8)
C6 Fe1 C9 C11 -159.9(4)
C2 Fe1 C9 C11 69.1(7)
C4 Fe1 C9 C11 -6.9(4)
C8 Fe1 C9 C11 120.3(5)
C7 Fe1 C9 C11 157.2(4)
C8 C9 C10 C6 -0.6(4)
C11 C9 C10 C6 -176.9(4)
Fe1 C9 C10 C6 59.9(3)
C8 C9 C10 Fe1 -60.5(3)
C11 C9 C10 Fe1 123.2(4)
C7 C6 C10 C9 0.3(5)
Fe1 C6 C10 C9 -59.9(3)
C7 C6 C10 Fe1 60.3(3)
C3 Fe1 C10 C9 -52.4(6)
C5 Fe1 C10 C9 -124.4(3)
C1 Fe1 C10 C9 -165.0(3)
C6 Fe1 C10 C9 118.2(4)
C2 Fe1 C10 C9 167.5(6)
C4 Fe1 C10 C9 -83.4(3)
C8 Fe1 C10 C9 38.3(3)
C7 Fe1 C10 C9 81.4(3)
C3 Fe1 C10 C6 -170.6(5)
C5 Fe1 C10 C6 117.4(3)
C9 Fe1 C10 C6 -118.2(4)
C1 Fe1 C10 C6 76.8(4)
C2 Fe1 C10 C6 49.3(8)
C4 Fe1 C10 C6 158.4(3)
C8 Fe1 C10 C6 -79.9(3)
C7 Fe1 C10 C6 -36.8(3)
C10 C9 C11 S1 80.2(4)
C8 C9 C11 S1 -95.5(4)
Fe1 C9 C11 S1 172.3(2)
C12 S1 C11 C9 -173.3(3)
C32 N1 C12 S2 3.8(6)
C13 N1 C12 S2 165.8(4)
C32 N1 C12 S1 -175.3(4)
C13 N1 C12 S1 -13.3(6)
C11 S1 C12 N1 174.7(3)
C11 S1 C12 S2 -4.5(3)
C12 N1 C13 C14 149.6(5)
C32 N1 C13 C14 -47.0(6)
N1 C13 C14 N2 52.5(6)
C13 C14 N2 C15 166.5(4)
C13 C14 N2 C31 -58.4(6)
C14 N2 C15 C20 117.6(5)
C31 N2 C15 C20 -13.0(6)
C14 N2 C15 C16 -63.5(5)
C31 N2 C15 C16 165.9(4)
C20 C15 C16 C26 170.9(4)
N2 C15 C16 C26 -8.0(5)
C20 C15 C16 C17 -6.7(5)
N2 C15 C16 C17 174.3(3)
C19 C18 C17 C23 -173.5(4)
C21 C18 C17 C23 7.2(5)
C19 C18 C17 C16 4.7(5)
C21 C18 C17 C16 -174.5(3)
C26 C16 C17 C23 1.4(5)
C15 C16 C17 C23 179.2(3)
C26 C16 C17 C18 -176.8(3)
C15 C16 C17 C18 1.0(5)
C17 C18 C19 C20 -4.7(6)
C21 C18 C19 C20 174.5(4)
N2 C15 C20 C19 -174.1(4)
C16 C15 C20 C19 7.0(6)
C18 C19 C20 C15 -1.3(7)
C22 N3 C21 O1 177.8(4)
C27 N3 C21 O1 -2.7(6)
C22 N3 C21 C18 -3.5(6)
C27 N3 C21 C18 175.9(4)
C19 C18 C21 O1 -5.3(6)
C17 C18 C21 O1 173.9(4)
C19 C18 C21 N3 176.1(4)
C17 C18 C21 N3 -4.7(5)
C21 N3 C22 O2 -172.7(4)
C27 N3 C22 O2 7.8(6)
C21 N3 C22 C23 8.7(6)
C27 N3 C22 C23 -170.7(4)
C18 C17 C23 C24 178.3(3)
C16 C17 C23 C24 0.1(5)
C18 C17 C23 C22 -1.8(5)
C16 C17 C23 C22 179.9(3)
O2 C22 C23 C24 -4.5(6)
N3 C22 C23 C24 174.0(4)
O2 C22 C23 C17 175.6(4)
N3 C22 C23 C17 -5.8(5)
C17 C23 C24 C25 -1.3(6)
C22 C23 C24 C25 178.9(4)
C23 C24 C25 C26 1.0(6)
C24 C25 C26 C16 0.5(6)
C17 C16 C26 C25 -1.7(5)
C15 C16 C26 C25 -179.4(4)
C21 N3 C27 C28 96.4(5)
C22 N3 C27 C28 -84.1(5)
N3 C27 C28 C29 169.5(4)
C27 C28 C29 C30 71.3(7)
C15 N2 C31 C32 -167.3(4)
C14 N2 C31 C32 58.6(5)
C12 N1 C32 C31 -146.4(4)
C13 N1 C32 C31 49.8(6)
N2 C31 C32 N1 -56.5(6)
